data_7152165
loop_
_publ_author_name
'Bhuniya, Rajib'
'Nanda, Samik'

_publ_section_title
;
 Enantiomeric scaffolding of \a-tetralone and related scaffolds by EKR
 (enzymatic kinetic resolution) and stereoselective ketoreduction with
 ketoreductases.
;
_journal_issue 3
_journal_name_full 'Organic &amp; biomolecular chemistry'
_journal_page_first 536
_journal_page_last 547
_journal_paper_doi 10.1039/c1ob06545a
_journal_volume 10
_journal_year 2012
_chemical_absolute_configuration unk
_chemical_compound_source 'synthesis as described'
_chemical_formula_moiety 'C26 H22 N2 O8'
_chemical_formula_sum 'C26 H22 N2 O8'
_chemical_formula_weight 490.46
_chemical_name_systematic
;
?
;
_space_group_IT_number 4
_symmetry_cell_setting monoclinic
_symmetry_Int_Tables_number 4
_symmetry_space_group_name_Hall 'P 2yb'
_symmetry_space_group_name_H-M 'P 1 21 1'
_atom_sites_solution_hydrogens geom
_atom_sites_solution_primary direct
_atom_sites_solution_secondary difmap
_audit_creation_date 2010-12-13T00:14:09-00:00
_audit_creation_method 'WinGX routine CIF_UPDATE'
_cell_angle_alpha 90.000(5)
_cell_angle_beta 99.373(5)
_cell_angle_gamma 90.000(5)
_cell_formula_units_Z 2
_cell_length_a 6.805(5)
_cell_length_b 13.163(5)
_cell_length_c 13.478(5)
_cell_measurement_reflns_used 0
_cell_measurement_temperature 293(2)
_cell_measurement_theta_max 0
_cell_measurement_theta_min 0
_cell_measurement_wavelength 0.71073
_cell_volume 1191.2(11)
_computing_molecular_graphics 'Ortep-3 for Windows (Farrugia, 1997)'
_computing_publication_material 'WinGX publication routines (Farrugia, 1999)'
_computing_structure_refinement 'SHELXL-97 (Sheldrick, 1997)'
_computing_structure_solution 'SHELXS-97 (Sheldrick, 1990)'
_diffrn_ambient_temperature 293(2)
_diffrn_measured_fraction_theta_full 0.999
_diffrn_measured_fraction_theta_max 0.999
_diffrn_radiation_monochromator graphite
_diffrn_radiation_probe x-ray
_diffrn_radiation_type MoK\a
_diffrn_radiation_wavelength 0.71073
_diffrn_reflns_av_R_equivalents 0.0524
_diffrn_reflns_av_unetI/netI 0.0516
_diffrn_reflns_limit_h_max 7
_diffrn_reflns_limit_h_min -7
_diffrn_reflns_limit_k_max 14
_diffrn_reflns_limit_k_min -14
_diffrn_reflns_limit_l_max 15
_diffrn_reflns_limit_l_min -15
_diffrn_reflns_number 12580
_diffrn_reflns_theta_full 23.75
_diffrn_reflns_theta_max 23.75
_diffrn_reflns_theta_min 1.53
_exptl_absorpt_coefficient_mu 0.103
_exptl_absorpt_correction_type none
_exptl_crystal_colour colourless
_exptl_crystal_density_diffrn 1.367
_exptl_crystal_density_method 'not measured'
_exptl_crystal_description prism
_exptl_crystal_F_000 512
_exptl_crystal_size_max 0.2
_exptl_crystal_size_mid 0.1
_exptl_crystal_size_min 0.1
_refine_diff_density_max 0.104
_refine_diff_density_min -0.123
_refine_diff_density_rms 0.028
_refine_ls_abs_structure_details 'Flack H D (1983), Acta Cryst. A39, 876-881'
_refine_ls_abs_structure_Flack -0.5(15)
_refine_ls_extinction_method none
_refine_ls_goodness_of_fit_ref 0.985
_refine_ls_hydrogen_treatment mixed
_refine_ls_matrix_type full
_refine_ls_number_parameters 329
_refine_ls_number_reflns 3609
_refine_ls_number_restraints 1
_refine_ls_restrained_S_all 0.985
_refine_ls_R_factor_all 0.0973
_refine_ls_R_factor_gt 0.0459
_refine_ls_shift/su_max 0
_refine_ls_shift/su_mean 0
_refine_ls_structure_factor_coef Fsqd
_refine_ls_weighting_details 'calc w=1/[\s^2^(Fo^2^)+(0.0415P)^2^+0.0000P] where P=(Fo^2^+2Fc^2^)/3'
_refine_ls_weighting_scheme calc
_refine_ls_wR_factor_gt 0.0823
_refine_ls_wR_factor_ref 0.1016
_reflns_number_gt 2177
_reflns_number_total 3609
_reflns_threshold_expression >2sigma(I)
_cod_data_source_file c1ob06545a.txt
_cod_data_source_block snrb_tlb_0m
_cod_original_sg_symbol_H-M 'P 21'
_cod_database_code 7152165

loop_
_symmetry_equiv_pos_as_xyz
'x, y, z'
'-x, y+1/2, -z'

loop_
_atom_site_label
_atom_site_type_symbol
_atom_site_fract_x
_atom_site_fract_y
_atom_site_fract_z
_atom_site_U_iso_or_equiv
_atom_site_adp_type
_atom_site_occupancy
_atom_site_symmetry_multiplicity
_atom_site_calc_flag
_atom_site_refinement_flags
C1 C 0.3688(6) 0.7038(3) 0.1811(3) 0.0812(13) Uani 1 1 d .
H1A H 0.2701 0.7558 0.1867 0.097 Uiso 1 1 calc R
H1B H 0.2999 0.6412 0.1593 0.097 Uiso 1 1 calc R
C2 C 0.5005(6) 0.7364(3) 0.1056(3) 0.0673(11) Uani 1 1 d .
C3 C 0.3632(6) 0.7408(4) 0.0019(3) 0.0961(15) Uani 1 1 d .
H3A H 0.2994 0.6753 -0.0121 0.115 Uiso 1 1 calc R
H3B H 0.2597 0.7909 0.0045 0.115 Uiso 1 1 calc R
C4 C 0.4753(8) 0.7677(4) -0.0824(3) 0.1134(18) Uani 1 1 d .
H4A H 0.535 0.7063 -0.104 0.136 Uiso 1 1 calc R
H4B H 0.381 0.7927 -0.1389 0.136 Uiso 1 1 calc R
C5 C 0.6357(7) 0.8458(3) -0.0555(3) 0.0794(13) Uani 1 1 d .
C6 C 0.7402(8) 0.8821(4) -0.1298(3) 0.0954(15) Uani 1 1 d .
H6 H 0.7047 0.8596 -0.1957 0.115 Uiso 1 1 calc R
C7 C 0.8913(8) 0.9491(4) -0.1075(4) 0.1002(16) Uani 1 1 d .
H7 H 0.96 0.9712 -0.1577 0.12 Uiso 1 1 calc R
C8 C 0.9442(7) 0.9848(4) -0.0111(4) 0.1002(16) Uani 1 1 d .
H8 H 1.0477 1.0312 0.0044 0.12 Uiso 1 1 calc R
C9 C 0.8408(6) 0.9506(3) 0.0627(3) 0.0809(12) Uani 1 1 d .
H9 H 0.8755 0.9748 0.128 0.097 Uiso 1 1 calc R
C10 C 0.6886(6) 0.8820(3) 0.0418(3) 0.0647(11) Uani 1 1 d .
C11 C 0.5784(6) 0.8439(3) 0.1235(3) 0.0610(10) Uani 1 1 d .
C12 C 0.6681(6) 0.6593(4) 0.1056(3) 0.0887(13) Uani 1 1 d .
H12A H 0.6124 0.5926 0.0932 0.133 Uiso 1 1 calc R
H12B H 0.7535 0.6603 0.1697 0.133 Uiso 1 1 calc R
H12C H 0.7439 0.6765 0.0538 0.133 Uiso 1 1 calc R
C13 C 0.4112(6) 0.6667(3) 0.3572(3) 0.0626(11) Uani 1 1 d .
C14 C 0.5636(5) 0.6601(3) 0.4503(3) 0.0552(10) Uani 1 1 d .
C15 C 0.5007(6) 0.6576(3) 0.5427(3) 0.0717(12) Uani 1 1 d .
H15 H 0.365 0.658 0.5455 0.086 Uiso 1 1 calc R
C16 C 0.6355(6) 0.6545(3) 0.6308(3) 0.0788(13) Uani 1 1 d .
H16 H 0.593 0.6531 0.693 0.095 Uiso 1 1 calc R
C17 C 0.8332(6) 0.6535(3) 0.6239(3) 0.0648(11) Uani 1 1 d .
C18 C 0.8992(6) 0.6551(3) 0.5335(3) 0.0699(11) Uani 1 1 d .
H18 H 1.035 0.654 0.5312 0.084 Uiso 1 1 calc R
C19 C 0.7641(5) 0.6584(3) 0.4460(3) 0.0640(11) Uani 1 1 d .
H19 H 0.8079 0.6596 0.3842 0.077 Uiso 1 1 calc R
C20 C 0.6546(6) 0.8938(3) 0.2972(3) 0.0579(10) Uani 1 1 d .
C21 C 0.8186(5) 0.9007(3) 0.3847(3) 0.0506(9) Uani 1 1 d .
C22 C 0.7710(5) 0.9249(3) 0.4785(3) 0.0611(10) Uani 1 1 d .
H22 H 0.6396 0.9392 0.4844 0.073 Uiso 1 1 calc R
C23 C 0.9146(5) 0.9278(3) 0.5617(3) 0.0589(10) Uani 1 1 d .
H23 H 0.8819 0.9427 0.6245 0.071 Uiso 1 1 calc R
C24 C 1.1089(5) 0.9084(3) 0.5512(3) 0.0527(9) Uani 1 1 d .
C25 C 1.1615(5) 0.8864(3) 0.4599(3) 0.0581(10) Uani 1 1 d .
H25 H 1.2941 0.8746 0.4545 0.07 Uiso 1 1 calc R
C26 C 1.0158(5) 0.8822(3) 0.3762(3) 0.0560(10) Uani 1 1 d .
H26 H 1.0497 0.8669 0.3138 0.067 Uiso 1 1 calc R
N1 N 0.9801(7) 0.6508(3) 0.7176(3) 0.0950(12) Uani 1 1 d .
N2 N 1.2660(6) 0.9150(3) 0.6393(3) 0.0739(10) Uani 1 1 d .
O1 O 0.4961(4) 0.6888(2) 0.2779(2) 0.0728(8) Uani 1 1 d .
O2 O 0.2345(4) 0.6547(3) 0.3538(2) 0.0887(9) Uani 1 1 d .
O3 O 1.1553(5) 0.6495(4) 0.7105(3) 0.1404(16) Uani 1 1 d .
O4 O 0.9193(6) 0.6467(3) 0.7973(3) 0.1375(16) Uani 1 1 d .
O5 O 0.7171(3) 0.85218(17) 0.21755(16) 0.0568(7) Uani 1 1 d .
O6 O 0.4864(4) 0.9216(2) 0.29940(18) 0.0783(8) Uani 1 1 d .
O7 O 1.4368(5) 0.9034(3) 0.6289(2) 0.1033(11) Uani 1 1 d .
O8 O 1.2181(5) 0.9336(3) 0.7194(2) 0.1210(13) Uani 1 1 d .
H11 H 0.466(4) 0.888(2) 0.130(2) 0.050(9) Uiso 1 1 d .

loop_
_atom_site_aniso_label
_atom_site_aniso_U_11
_atom_site_aniso_U_22
_atom_site_aniso_U_33
_atom_site_aniso_U_23
_atom_site_aniso_U_13
_atom_site_aniso_U_12
C1 0.078(3) 0.089(3) 0.073(3) -0.002(3) 0.000(3) -0.018(3)
C2 0.078(3) 0.068(3) 0.053(2) -0.008(2) 0.006(2) -0.007(2)
C3 0.101(3) 0.115(4) 0.064(3) -0.008(3) -0.013(3) -0.025(3)
C4 0.155(5) 0.124(4) 0.054(3) -0.004(3) -0.004(3) -0.026(4)
C5 0.105(3) 0.075(3) 0.057(3) 0.005(3) 0.010(3) 0.009(3)
C6 0.141(5) 0.089(4) 0.057(3) 0.006(3) 0.016(3) 0.008(3)
C7 0.131(4) 0.101(4) 0.078(4) 0.020(3) 0.044(3) 0.010(4)
C8 0.114(4) 0.105(4) 0.087(4) 0.012(3) 0.033(3) -0.014(3)
C9 0.096(3) 0.079(3) 0.071(3) -0.001(2) 0.024(3) -0.012(3)
C10 0.079(3) 0.063(3) 0.051(3) 0.002(2) 0.009(2) 0.011(2)
C11 0.065(3) 0.065(3) 0.051(3) -0.003(2) 0.002(2) 0.003(2)
C12 0.118(3) 0.073(3) 0.078(3) -0.013(3) 0.024(3) 0.006(3)
C13 0.065(3) 0.051(3) 0.073(3) 0.002(2) 0.014(3) -0.002(2)
C14 0.052(2) 0.046(2) 0.071(3) -0.002(2) 0.021(2) -0.005(2)
C15 0.049(2) 0.096(3) 0.075(3) 0.011(3) 0.023(3) -0.005(3)
C16 0.078(3) 0.083(3) 0.079(3) 0.009(3) 0.023(3) -0.005(3)
C17 0.064(3) 0.055(2) 0.074(3) 0.008(2) 0.006(3) 0.004(2)
C18 0.055(2) 0.070(3) 0.085(3) 0.000(3) 0.016(2) 0.005(2)
C19 0.061(3) 0.055(2) 0.079(3) 0.007(2) 0.023(2) 0.001(2)
C20 0.060(2) 0.065(3) 0.051(2) -0.013(2) 0.016(2) -0.003(2)
C21 0.053(2) 0.051(2) 0.049(2) -0.0124(19) 0.0125(19) -0.0055(18)
C22 0.056(2) 0.072(3) 0.059(3) -0.006(2) 0.019(2) -0.002(2)
C23 0.064(3) 0.073(3) 0.042(2) -0.006(2) 0.017(2) -0.002(2)
C24 0.054(2) 0.059(2) 0.045(2) -0.002(2) 0.009(2) -0.004(2)
C25 0.050(2) 0.069(3) 0.058(3) -0.008(2) 0.019(2) 0.000(2)
C26 0.055(2) 0.068(3) 0.048(2) -0.0083(19) 0.015(2) -0.002(2)
N1 0.093(3) 0.088(3) 0.097(4) 0.006(3) -0.003(3) 0.007(3)
N2 0.079(3) 0.082(3) 0.061(2) -0.004(2) 0.011(2) 0.001(2)
O1 0.0702(17) 0.082(2) 0.0671(18) 0.0052(16) 0.0143(16) -0.0140(16)
O2 0.0538(17) 0.112(2) 0.101(2) 0.0095(19) 0.0158(16) -0.009(2)
O3 0.081(2) 0.204(4) 0.126(3) -0.020(3) -0.014(2) 0.009(3)
O4 0.141(3) 0.180(4) 0.084(3) 0.016(3) -0.003(3) 0.028(3)
O5 0.0576(15) 0.0678(16) 0.0442(15) -0.0131(13) 0.0054(13) -0.0009(13)
O6 0.0561(17) 0.107(2) 0.0700(18) -0.0272(17) 0.0061(14) 0.0120(16)
O7 0.0638(18) 0.166(3) 0.077(2) -0.009(2) 0.0030(16) 0.003(2)
O8 0.100(2) 0.208(4) 0.0538(19) -0.025(3) 0.0070(18) 0.021(2)

loop_
_atom_type_symbol
_atom_type_description
_atom_type_scat_dispersion_real
_atom_type_scat_dispersion_imag
_atom_type_scat_source
C C 0.0033 0.0016 'International Tables Vol C Tables 4.2.6.8 and 6.1.1.4'
H H 0 0 'International Tables Vol C Tables 4.2.6.8 and 6.1.1.4'
N N 0.0061 0.0033 'International Tables Vol C Tables 4.2.6.8 and 6.1.1.4'
O O 0.0106 0.006 'International Tables Vol C Tables 4.2.6.8 and 6.1.1.4'

loop_
_geom_angle_atom_site_label_1
_geom_angle_atom_site_label_2
_geom_angle_atom_site_label_3
_geom_angle
O1 C1 C2 107.9(3)
C1 C2 C12 109.5(3)
C1 C2 C11 112.6(3)
C12 C2 C11 112.2(3)
C1 C2 C3 106.2(3)
C12 C2 C3 111.4(3)
C11 C2 C3 104.6(3)
C4 C3 C2 112.5(4)
C5 C4 C3 114.6(4)
C10 C5 C6 118.3(5)
C10 C5 C4 122.0(4)
C6 C5 C4 119.7(4)
C7 C6 C5 121.3(5)
C6 C7 C8 120.4(5)
C7 C8 C9 118.9(5)
C10 C9 C8 121.6(4)
C9 C10 C5 119.5(4)
C9 C10 C11 121.1(4)
C5 C10 C11 119.4(4)
O5 C11 C2 111.6(3)
O5 C11 C10 106.3(3)
C2 C11 C10 113.3(3)
O2 C13 O1 124.1(4)
O2 C13 C14 125.1(4)
O1 C13 C14 110.8(3)
C19 C14 C15 119.5(4)
C19 C14 C13 121.5(4)
C15 C14 C13 118.9(3)
C16 C15 C14 121.1(4)
C17 C16 C15 117.9(4)
C18 C17 C16 122.1(4)
C18 C17 N1 119.2(4)
C16 C17 N1 118.7(4)
C17 C18 C19 119.7(4)
C18 C19 C14 119.7(4)
O6 C20 O5 124.8(3)
O6 C20 C21 123.7(3)
O5 C20 C21 111.5(3)
C26 C21 C22 119.1(3)
C26 C21 C20 122.3(3)
C22 C21 C20 118.5(4)
C23 C22 C21 120.8(4)
C22 C23 C24 118.8(3)
C25 C24 C23 122.0(3)
C25 C24 N2 118.6(4)
C23 C24 N2 119.4(3)
C24 C25 C26 119.1(3)
C25 C26 C21 120.2(3)
O3 N1 O4 123.5(5)
O3 N1 C17 118.0(4)
O4 N1 C17 118.5(4)
O8 N2 O7 122.6(4)
O8 N2 C24 118.1(4)
O7 N2 C24 119.3(4)
C13 O1 C1 118.5(3)
C20 O5 C11 119.0(3)

loop_
_geom_bond_atom_site_label_1
_geom_bond_atom_site_label_2
_geom_bond_distance
C1 O1 1.457(4)
C1 C2 1.524(5)
C2 C12 1.527(5)
C2 C11 1.517(5)
C2 C3 1.550(5)
C3 C4 1.510(5)
C4 C5 1.500(6)
C5 C10 1.387(5)
C5 C6 1.403(6)
C6 C7 1.351(6)
C7 C8 1.374(6)
C8 C9 1.383(5)
C9 C10 1.368(5)
C10 C11 1.515(5)
C11 O5 1.456(4)
C13 O2 1.206(4)
C13 O1 1.327(4)
C13 C14 1.496(5)
C14 C19 1.375(4)
C14 C15 1.381(4)
C15 C16 1.378(5)
C16 C17 1.364(5)
C17 C18 1.366(5)
C17 N1 1.478(5)
C18 C19 1.373(5)
C20 O6 1.207(4)
C20 O5 1.335(4)
C20 C21 1.488(5)
C21 C26 1.387(4)
C21 C22 1.392(4)
C22 C23 1.363(4)
C23 C24 1.377(4)
C24 C25 1.366(4)
C24 N2 1.465(5)
C25 C26 1.377(4)
N1 O3 1.211(4)
N1 O4 1.213(4)
N2 O8 1.203(4)
N2 O7 1.203(4)
